data_7240565
loop_
_publ_author_name
'Marek, Paulina Halina'
'Cichowicz, Grzegorz'
'Osowicka, Dorota'
'Madura, Izabela Dorota'
'Dobrzycki, Lukasz'
'Cyranski, Michal'
'Ciesielski, Arkadiusz'

_publ_section_title
;
 Polymorphism and structural diversities of LiClO4 - \b-alanine ionic
 co-crystals
;
_journal_name_full CrystEngComm
_journal_paper_doi 10.1039/D0CE00592D
_journal_year 2020
_chemical_formula_moiety 'C3 H7 Cl Li N O6'
_chemical_formula_sum 'C3 H7 Cl Li N O6'
_chemical_formula_weight 195.49
_chemical_name_systematic 'catena-(/m-3-beta-Alanine-lithium perchlorate)'
_space_group_crystal_system monoclinic
_space_group_IT_number 15
_space_group_name_Hall '-C 2yc'
_space_group_name_H-M_alt 'C 1 2/c 1'
_atom_sites_solution_hydrogens mixed
_atom_sites_solution_primary dual
_audit_creation_date 2019-06-17
_audit_creation_method
;
Olex2 1.2
(compiled 2018.05.29 svn.r3508 for OlexSys, GUI svn.r5506)
;
_audit_update_record
;
2020-04-04 deposited with the CCDC.	2020-05-21 downloaded from the CCDC.
;
_cell_angle_alpha 90
_cell_angle_beta 125.825(3)
_cell_angle_gamma 90
_cell_formula_units_Z 8
_cell_length_a 24.143(3)
_cell_length_b 5.0111(7)
_cell_length_c 14.528(2)
_cell_measurement_reflns_used 9880
_cell_measurement_temperature 100(2)
_cell_measurement_theta_max 30.56
_cell_measurement_theta_min 2.80
_cell_volume 1425.1(3)
_computing_cell_refinement 'SAINT V8.38A (2016)'
_computing_data_reduction 'SAINT V8.38A (2016)'
_computing_molecular_graphics 'Olex2 (Dolomanov et al., 2009)'
_computing_publication_material 'Olex2 (Dolomanov et al., 2009)'
_computing_structure_refinement 'ShelXL (Sheldrick, 2015)'
_computing_structure_solution 'XT (Sheldrick, 2015)'
_diffrn_ambient_temperature 100.01
_diffrn_measured_fraction_theta_full 0.998
_diffrn_measured_fraction_theta_max 0.999
_diffrn_measurement_device_type 'Bruker APEX-II CCD'
_diffrn_measurement_method '\f and \w scans'
_diffrn_radiation_type MoK\a
_diffrn_radiation_wavelength 0.71073
_diffrn_reflns_av_R_equivalents 0.0446
_diffrn_reflns_av_unetI/netI 0.0227
_diffrn_reflns_Laue_measured_fraction_full 0.998
_diffrn_reflns_Laue_measured_fraction_max 0.999
_diffrn_reflns_limit_h_max 34
_diffrn_reflns_limit_h_min -34
_diffrn_reflns_limit_k_max 7
_diffrn_reflns_limit_k_min -7
_diffrn_reflns_limit_l_max 20
_diffrn_reflns_limit_l_min -20
_diffrn_reflns_number 17655
_diffrn_reflns_point_group_measured_fraction_full 0.998
_diffrn_reflns_point_group_measured_fraction_max 0.999
_diffrn_reflns_theta_full 25.242
_diffrn_reflns_theta_max 30.560
_diffrn_reflns_theta_min 2.081
_diffrn_standards_number 0
_exptl_absorpt_coefficient_mu 0.524
_exptl_absorpt_correction_T_max 0.7461
_exptl_absorpt_correction_T_min 0.6833
_exptl_absorpt_correction_type multi-scan
_exptl_absorpt_process_details
'SADABS-2016/2 (Bruker,2016/2) was used for absorption correction. wR2(int) was 0.0901 before and 0.0649 after correction. The Ratio of minimum to maximum transmission is 0.9158. The \l/2 correction factor is Not present.'
_exptl_crystal_colour colourless
_exptl_crystal_colour_primary colourless
_exptl_crystal_density_diffrn 1.822
_exptl_crystal_description needle
_exptl_crystal_F_000 800
_exptl_crystal_recrystallization_method 'Re-crystallisation from solvent: water'
_exptl_crystal_size_max 0.3
_exptl_crystal_size_mid 0.15
_exptl_crystal_size_min 0.13
_refine_diff_density_max 0.505
_refine_diff_density_min -0.469
_refine_diff_density_rms 0.066
_refine_ls_extinction_coef 0.0049(6)
_refine_ls_extinction_expression Fc^*^=kFc[1+0.001xFc^2^\l^3^/sin(2\q)]^-1/4^
_refine_ls_extinction_method 'SHELXL-2018/3 (Sheldrick 2018)'
_refine_ls_goodness_of_fit_ref 1.109
_refine_ls_hydrogen_treatment mixed
_refine_ls_matrix_type full
_refine_ls_number_parameters 122
_refine_ls_number_reflns 2183
_refine_ls_number_restraints 3
_refine_ls_restrained_S_all 1.108
_refine_ls_R_factor_all 0.0306
_refine_ls_R_factor_gt 0.0276
_refine_ls_shift/su_max 0.002
_refine_ls_shift/su_mean 0.000
_refine_ls_structure_factor_coef Fsqd
_refine_ls_weighting_details 'w=1/[\s^2^(Fo^2^)+(0.0293P)^2^+2.0958P] where P=(Fo^2^+2Fc^2^)/3'
_refine_ls_weighting_scheme calc
_refine_ls_wR_factor_gt 0.0706
_refine_ls_wR_factor_ref 0.0727
_reflns_Friedel_coverage 0.000
_reflns_number_gt 2024
_reflns_number_total 2183
_reflns_threshold_expression 'I > 2\s(I)'
_cod_data_source_file d0ce00592d2.cif
_cod_data_source_block 1
_cod_database_code 7240565
_shelx_shelxl_version_number 2018/3
_shelx_space_group_comment
;
The symmetry employed for this shelxl refinement is uniquely defined
by the following loop, which should always be used as a source of
symmetry information in preference to the above space-group names.
They are only intended as comments.
;
_shelx_estimated_absorpt_t_max 0.935
_shelx_estimated_absorpt_t_min 0.859
_olex2_refinement_description
;
1. Fixed Uiso
 At 1.2 times of:
  All C(H,H) groups
2. Restrained distances
 N1-H1C = N1-H1A = N1-H1B
 0.9 with sigma of 0.001
3.a Secondary CH2 refined with riding coordinates:
 C2(H2A,H2B), C3(H3A,H3B)
;
_olex2_submission_special_instructions 'No special instructions were received'

loop_
_space_group_symop_operation_xyz
'x, y, z'
'-x, y, -z+1/2'
'x+1/2, y+1/2, z'
'-x+1/2, y+1/2, -z+1/2'
'-x, -y, -z'
'x, -y, z-1/2'
'-x+1/2, -y+1/2, -z'
'x+1/2, -y+1/2, z-1/2'

loop_
_atom_site_label
_atom_site_type_symbol
_atom_site_fract_x
_atom_site_fract_y
_atom_site_fract_z
_atom_site_U_iso_or_equiv
_atom_site_adp_type
_atom_site_occupancy
_atom_site_site_symmetry_order
_atom_site_calc_flag
_atom_site_refinement_flags_posn
_atom_site_refinement_flags_adp
_atom_site_refinement_flags_occupancy
_atom_site_disorder_assembly
_atom_site_disorder_group
C1 C 0.80051(5) 0.2147(2) 0.42567(9) 0.00713(19) Uani 1 1 d . . . . .
C2 C 0.83073(6) 0.3441(2) 0.54049(9) 0.0094(2) Uani 1 1 d . . . . .
H2A H 0.827430 0.217883 0.589511 0.011 Uiso 1 1 calc R . . . .
H2B H 0.803666 0.504628 0.529962 0.011 Uiso 1 1 calc R . . . .
C3 C 0.90540(6) 0.4243(2) 0.59977(10) 0.0100(2) Uani 1 1 d . . . . .
H3A H 0.923248 0.501819 0.675011 0.012 Uiso 1 1 calc R . . . .
H3B H 0.932845 0.263860 0.611832 0.012 Uiso 1 1 calc R . . . .
Cl1 Cl 0.58889(2) 0.55099(5) 0.17932(2) 0.00787(9) Uani 1 1 d . . . . .
Li1 Li 0.74108(11) 0.7208(4) 0.29838(18) 0.0115(4) Uani 1 1 d . . . . .
N1 N 0.91254(5) 0.6235(2) 0.53067(9) 0.01034(19) Uani 1 1 d D . . . .
H1A H 0.9070(9) 0.541(3) 0.4708(9) 0.016(4) Uiso 1 1 d D . . . .
H1B H 0.9531(5) 0.708(3) 0.5729(13) 0.022(5) Uiso 1 1 d D . . . .
H1C H 0.8790(6) 0.746(3) 0.5021(15) 0.022(5) Uiso 1 1 d D . . . .
O6 O 0.77902(4) 0.36607(17) 0.34156(7) 0.00896(16) Uani 1 1 d . . . . .
O5 O 0.79951(4) -0.03617(17) 0.42009(7) 0.00990(17) Uani 1 1 d . . . . .
O1 O 0.65068(4) 0.67784(18) 0.27271(7) 0.01240(18) Uani 1 1 d . . . . .
O4 O 0.56822(5) 0.67057(19) 0.07326(7) 0.01430(19) Uani 1 1 d . . . . .
O3 O 0.53606(5) 0.59145(19) 0.19627(8) 0.01378(18) Uani 1 1 d . . . . .
O2 O 0.60039(5) 0.27084(19) 0.17812(8) 0.0167(2) Uani 1 1 d . . . . .

loop_
_atom_site_aniso_label
_atom_site_aniso_U_11
_atom_site_aniso_U_22
_atom_site_aniso_U_33
_atom_site_aniso_U_23
_atom_site_aniso_U_13
_atom_site_aniso_U_12
C1 0.0059(4) 0.0072(5) 0.0074(4) -0.0005(3) 0.0033(4) -0.0002(3)
C2 0.0114(5) 0.0097(5) 0.0076(4) -0.0014(4) 0.0058(4) -0.0017(4)
C3 0.0106(5) 0.0093(5) 0.0075(5) -0.0001(4) 0.0038(4) -0.0005(4)
Cl1 0.00824(13) 0.00794(13) 0.00760(13) 0.00054(8) 0.00472(10) 0.00033(8)
Li1 0.0133(9) 0.0097(9) 0.0099(9) 0.0010(7) 0.0059(8) 0.0012(7)
N1 0.0090(4) 0.0090(4) 0.0117(4) 0.0002(3) 0.0054(4) -0.0008(3)
O6 0.0108(4) 0.0077(4) 0.0076(3) 0.0014(3) 0.0049(3) 0.0013(3)
O5 0.0107(4) 0.0058(4) 0.0102(4) 0.0000(3) 0.0043(3) -0.0001(3)
O1 0.0079(4) 0.0167(4) 0.0096(4) -0.0024(3) 0.0034(3) -0.0022(3)
O4 0.0161(4) 0.0160(4) 0.0086(4) 0.0035(3) 0.0060(3) -0.0025(3)
O3 0.0095(4) 0.0196(4) 0.0151(4) -0.0010(3) 0.0088(3) 0.0000(3)
O2 0.0256(5) 0.0082(4) 0.0169(4) 0.0001(3) 0.0127(4) 0.0032(3)

loop_
_atom_type_symbol
_atom_type_description
_atom_type_scat_dispersion_real
_atom_type_scat_dispersion_imag
_atom_type_scat_source
C C 0.0033 0.0016 'International Tables Vol C Tables 4.2.6.8 and 6.1.1.4'
H H 0.0000 0.0000 'International Tables Vol C Tables 4.2.6.8 and 6.1.1.4'
Cl Cl 0.1484 0.1585 'International Tables Vol C Tables 4.2.6.8 and 6.1.1.4'
Li Li -0.0003 0.0001 'International Tables Vol C Tables 4.2.6.8 and 6.1.1.4'
N N 0.0061 0.0033 'International Tables Vol C Tables 4.2.6.8 and 6.1.1.4'
O O 0.0106 0.0060 'International Tables Vol C Tables 4.2.6.8 and 6.1.1.4'

loop_
_geom_angle_atom_site_label_1
_geom_angle_atom_site_label_2
_geom_angle_atom_site_label_3
_geom_angle
_geom_angle_site_symmetry_1
_geom_angle_site_symmetry_3
_geom_angle_publ_flag
C2 C1 Li1 152.83(9) . 4_645 ?
O6 C1 C2 117.82(10) . . ?
O6 C1 Li1 36.96(7) . 4_645 ?
O5 C1 C2 118.39(10) . . ?
O5 C1 Li1 87.46(8) . 4_645 ?
O5 C1 O6 123.77(10) . . ?
C1 C2 H2A 109.1 . . ?
C1 C2 H2B 109.1 . . ?
C1 C2 C3 112.37(9) . . ?
H2A C2 H2B 107.9 . . ?
C3 C2 H2A 109.1 . . ?
C3 C2 H2B 109.1 . . ?
C2 C3 H3A 109.4 . . ?
C2 C3 H3B 109.4 . . ?
H3A C3 H3B 108.0 . . ?
N1 C3 C2 111.01(9) . . ?
N1 C3 H3A 109.4 . . ?
N1 C3 H3B 109.4 . . ?
O4 Cl1 O1 109.91(5) . . ?
O4 Cl1 O3 109.57(6) . . ?
O3 Cl1 O1 107.81(5) . . ?
O2 Cl1 O1 109.90(6) . . ?
O2 Cl1 O4 110.01(6) . . ?
O2 Cl1 O3 109.59(6) . . ?
C1 Li1 Li1 61.23(8) 4_655 4_655 ?
C1 Li1 Li1 60.03(8) 4_655 4_645 ?
Li1 Li1 Li1 111.87(13) 4_645 4_655 ?
O6 Li1 C1 98.48(9) . 4_655 ?
O6 Li1 C1 23.11(4) 4_655 4_655 ?
O6 Li1 Li1 80.78(11) 4_655 4_645 ?
O6 Li1 Li1 38.55(3) . 4_645 ?
O6 Li1 Li1 38.41(8) 4_655 4_655 ?
O6 Li1 Li1 138.16(14) . 4_655 ?
O6 Li1 O6 117.90(11) . 4_655 ?
O6 Li1 O1 102.72(11) . . ?
O6 Li1 O1 105.63(10) 4_655 . ?
O5 Li1 C1 130.62(11) 1_565 4_655 ?
O5 Li1 Li1 71.01(7) 1_565 4_655 ?
O5 Li1 Li1 136.59(14) 1_565 4_645 ?
O5 Li1 O6 109.41(11) 1_565 . ?
O5 Li1 O6 109.06(11) 1_565 4_655 ?
O5 Li1 O1 111.95(11) 1_565 . ?
O1 Li1 C1 99.97(9) . 4_655 ?
O1 Li1 Li1 116.06(11) . 4_655 ?
O1 Li1 Li1 105.12(10) . 4_645 ?
C3 N1 H1A 109.4(11) . . ?
C3 N1 H1B 111.2(12) . . ?
C3 N1 H1C 109.6(12) . . ?
H1A N1 H1B 111.2(16) . . ?
H1A N1 H1C 106.4(16) . . ?
H1B N1 H1C 108.8(17) . . ?
C1 O6 Li1 135.74(10) . . ?
C1 O6 Li1 119.92(10) . 4_645 ?
Li1 O6 Li1 103.04(7) . 4_645 ?
C1 O5 Li1 132.01(10) . 1_545 ?
Cl1 O1 Li1 129.42(8) . . ?

loop_
_geom_bond_atom_site_label_1
_geom_bond_atom_site_label_2
_geom_bond_distance
_geom_bond_site_symmetry_2
_geom_bond_publ_flag
C1 C2 1.5203(15) . ?
C1 Li1 2.789(2) 4_645 ?
C1 O6 1.2632(13) . ?
C1 O5 1.2589(14) . ?
C2 H2A 0.9900 . ?
C2 H2B 0.9900 . ?
C2 C3 1.5284(16) . ?
C3 H3A 0.9900 . ?
C3 H3B 0.9900 . ?
C3 N1 1.4954(15) . ?
Cl1 O1 1.4495(9) . ?
Cl1 O4 1.4430(9) . ?
Cl1 O3 1.4480(9) . ?
Cl1 O2 1.4331(10) . ?
Li1 Li1 3.024(2) 4_645 ?
Li1 Li1 3.024(2) 4_655 ?
Li1 O6 1.935(2) 4_655 ?
Li1 O6 1.929(2) . ?
Li1 O5 1.918(2) 1_565 ?
Li1 O1 1.999(2) . ?
N1 H1A 0.8999(10) . ?
N1 H1B 0.8999(11) . ?
N1 H1C 0.8999(10) . ?
